data_7026589
loop_
_publ_author_name
'Moatazedi, Zohreh'
'Katz, Michael J.'
'Leznoff, Daniel B.'

_publ_section_title
;
 Synthesis and characterization of a series of halide-bridged,
 multinuclear iron(II) and cobalt(II) diamido complexes and a dinuclear,
 high-spin cobalt(II) alkyl derivative.
;
_journal_issue 41
_journal_name_full 'Dalton transactions (Cambridge, England : 2003)'
_journal_page_first 9889
_journal_page_last 9896
_journal_paper_doi 10.1039/c0dt00524j
_journal_volume 39
_journal_year 2010
_chemical_formula_moiety 'C40 H92 Cl6 Co4 Li2 N4 O6 Si4'
_chemical_formula_sum 'C40 H92 Cl6 Co4 Li2 N4 O6 Si4'
_chemical_formula_weight 1299.86
_chemical_name_systematic ?
_space_group_IT_number 2
_symmetry_cell_setting triclinic
_symmetry_space_group_name_Hall '-P 1'
_symmetry_space_group_name_H-M 'P -1'
_atom_sites_solution_hydrogens geom
_atom_sites_solution_primary direct
_cell_angle_alpha 89.942(2)
_cell_angle_beta 88.776(2)
_cell_angle_gamma 64.740(2)
_cell_formula_units_Z 1
_cell_length_a 11.0506(19)
_cell_length_b 12.391(2)
_cell_length_c 13.330(2)
_cell_measurement_reflns_used 7857
_cell_measurement_temperature 293
_cell_measurement_theta_max 27.70
_cell_measurement_theta_min 2.36
_cell_volume 1650.3(5)
_computing_cell_refinement ' Bruker SMART APEX II'
_computing_data_collection ' Bruker SMART APEX II'
_computing_data_reduction ' Bruker SMART APEX II'
_computing_molecular_graphics 'CAMERON (Watkin et al., 1996)'
_computing_publication_material 'CRYSTALS (Betteridge et al., 2003)'
_computing_structure_refinement 'CRYSTALS (Betteridge et al., 2003)'
_computing_structure_solution ' SIR92 (Altomare et al, 1994)'
_diffrn_ambient_temperature 293
_diffrn_detector_type 'APEX II CCD'
_diffrn_measured_fraction_theta_full 0.996
_diffrn_measured_fraction_theta_max 0.910
_diffrn_measurement_device_type 'Bruker Smart APEX II'
_diffrn_measurement_method '\w and \f scans'
_diffrn_radiation_monochromator graphite
_diffrn_radiation_type 'Mo K\a'
_diffrn_radiation_wavelength 0.70930
_diffrn_reflns_av_R_equivalents 0.025
_diffrn_reflns_limit_h_max 14
_diffrn_reflns_limit_h_min -14
_diffrn_reflns_limit_k_max 16
_diffrn_reflns_limit_k_min -16
_diffrn_reflns_limit_l_max 17
_diffrn_reflns_limit_l_min -17
_diffrn_reflns_number 19235
_diffrn_reflns_theta_full 25.895
_diffrn_reflns_theta_max 28.456
_diffrn_reflns_theta_min 1.817
_exptl_absorpt_coefficient_mu 1.342
_exptl_absorpt_correction_T_max 0.7457
_exptl_absorpt_correction_T_min 0.6331
_exptl_absorpt_correction_type multi-scan
_exptl_crystal_colour 'blue green'
_exptl_crystal_density_diffrn 1.309
_exptl_crystal_description needle
_exptl_crystal_F_000 680.760
_exptl_crystal_size_max 0.50
_exptl_crystal_size_mid 0.22
_exptl_crystal_size_min 0.15
_refine_diff_density_max 0.51
_refine_diff_density_min -0.54
_refine_ls_extinction_method none
_refine_ls_goodness_of_fit_ref 2.6647
_refine_ls_hydrogen_treatment constr
_refine_ls_matrix_type full
_refine_ls_number_parameters 299
_refine_ls_number_reflns 3637
_refine_ls_number_restraints 99
_refine_ls_R_factor_all 0.0947
_refine_ls_R_factor_gt 0.0542
_refine_ls_shift/su_max 0.0016052
_refine_ls_shift/su_mean 0.3808625
_refine_ls_structure_factor_coef F
_refine_ls_weighting_details
;
Method= Modified Sheldrick
w=1/[\s^2^(F) + ( 0.01P)^2^]
,where P=(max(Fo,0) + 2Fc)/3
;
_refine_ls_weighting_scheme calc
_refine_ls_wR_factor_all 0.0850
_refine_ls_wR_factor_gt 0.0596
_refine_ls_wR_factor_ref 0.0587
_reflns_limit_h_max 14
_reflns_limit_h_min -14
_reflns_limit_k_max 16
_reflns_limit_k_min -16
_reflns_limit_l_max 17
_reflns_limit_l_min 0
_reflns_number_gt 4148
_reflns_number_total 7580
_reflns_threshold_expression I>2.0\s(I)
_oxford_diffrn_Wilson_B_factor 4.28
_oxford_diffrn_Wilson_scale 46.18
_oxford_refine_ls_r_factor_ref 0.0503
_oxford_refine_ls_scale 0.1263(2)
_oxford_reflns_number_all 7580
_oxford_reflns_threshold_expression_ref I>2.5\s(I)
_cod_data_source_file c0dt00524j.txt
_cod_data_source_block {[(tBut)2NON]Co2Cl3LiTHF2}2
_cod_depositor_comments
;
The following automatic conversions were performed:

'_symmetry_cell_setting' value 'Triclinic' changed to 'triclinic'
according to /home/saulius/struct/CIF-dictionaries/cif_core.dic
dictionary named 'cif_core.dic' version 2.4.2 from
2011-04-26.

'_refine_ls_matrix_type' value 'Full' changed to 'full'
according to /home/saulius/struct/CIF-dictionaries/cif_core.dic
dictionary named 'cif_core.dic' version 2.4.2 from 2011-04-26.

Automatic conversion script
Id: cif_fix_values 1891 2012-01-12 08:04:46Z andrius 
;
_cod_original_sg_symbol_H-M 'P -1 '
_cod_database_code 7026589

loop_
_symmetry_equiv_pos_as_xyz
x,y,z
-x,-y,-z

loop_
_atom_site_label
_atom_site_type_symbol
_atom_site_fract_x
_atom_site_fract_y
_atom_site_fract_z
_atom_site_U_iso_or_equiv
_atom_site_occupancy
_atom_site_adp_type
_atom_site_refinement_flags_posn
_atom_site_refinement_flags_adp
_atom_site_refinement_flags_occupancy
_atom_site_disorder_group
Co1 Co 0.59814(8) 0.38873(7) 0.41937(6) 0.0504 1.0000 Uani . . . .
Co2 Co 0.71131(9) 0.28108(8) 0.24761(7) 0.0650 1.0000 Uani . . . .
Cl1 Cl 0.43991(16) 0.59164(13) 0.40862(12) 0.0643 1.0000 Uani . . . .
Cl2 Cl 0.8541(2) 0.12033(18) 0.15347(15) 0.0990 1.0000 Uani . . . .
Cl3 Cl 0.6280(3) 0.41007(18) 0.11479(15) 0.1144 1.0000 Uani . . . .
Si1 Si 0.65474(18) 0.13107(16) 0.40803(16) 0.0672 1.0000 Uani . . . .
Si2 Si 0.88635(17) 0.21493(16) 0.43123(14) 0.0611 1.0000 Uani . . . .
N1 N 0.5682(5) 0.2613(4) 0.3397(4) 0.0602 1.0000 Uani . . . .
N2 N 0.7878(4) 0.3424(4) 0.3634(3) 0.0522 1.0000 Uani D . . .
O1 O 0.7920(4) 0.1441(4) 0.4347(3) 0.0745 1.0000 Uani . . . .
O3 O 0.9098(8) 0.2765(9) -0.0511(7) 0.185(3) 1.0000 Uiso D . . .
O41 O 0.6745(15) 0.1895(14) -0.0695(11) 0.130(2) 0.476(10) Uiso D . P 1
O42 O 0.7070(14) 0.1999(13) -0.0945(10) 0.130(2) 0.524(10) Uiso D . P 2
C1 C 0.5769(7) 0.1200(6) 0.5307(5) 0.0937 1.0000 Uani . . . .
C2 C 0.7033(7) -0.0125(5) 0.3412(6) 0.0960 1.0000 Uani . . . .
C3 C 1.0494(6) 0.1138(6) 0.3730(6) 0.0885 1.0000 Uani . . . .
C4 C 0.9178(7) 0.2392(6) 0.5636(5) 0.0903 1.0000 Uani . . . .
C11 C 0.4377(7) 0.2801(7) 0.2920(7) 0.0913 1.0000 Uani . . . .
C21 C 0.8409(6) 0.4340(5) 0.3413(5) 0.0792 1.0000 Uani D U . .
C31 C 0.934(2) 0.279(3) -0.1563(10) 0.235(3) 0.499(8) Uiso D . P 1
C32 C 1.050(2) 0.298(3) -0.1682(16) 0.235(3) 0.499(8) Uiso D . P 1
C33 C 1.1213(16) 0.265(3) -0.071(2) 0.235(3) 0.499(8) Uiso D . P 1
C34 C 1.0386(18) 0.234(3) -0.0064(16) 0.235(3) 0.499(8) Uiso D . P 1
C35 C 1.0309(19) 0.1850(16) -0.089(3) 0.235(3) 0.501(8) Uiso D . P 2
C36 C 1.1246(15) 0.235(2) -0.103(2) 0.235(3) 0.501(8) Uiso D . P 2
C37 C 1.060(2) 0.356(2) -0.055(2) 0.235(3) 0.501(8) Uiso D . P 2
C38 C 0.921(2) 0.3869(12) -0.064(2) 0.235(3) 0.501(8) Uiso D . P 2
C41 C 0.5390(17) 0.2502(13) -0.0967(17) 0.130(2) 0.476(10) Uiso D . P 1
C42 C 0.4923(14) 0.1653(17) -0.1226(17) 0.130(2) 0.476(10) Uiso D . P 1
C43 C 0.6044(19) 0.0506(13) -0.1202(17) 0.130(2) 0.476(10) Uiso D . P 1
C44 C 0.7123(17) 0.0657(14) -0.0796(17) 0.130(2) 0.476(10) Uiso D . P 1
C45 C 0.5887(18) 0.2631(12) -0.1464(14) 0.130(2) 0.524(10) Uiso D . P 2
C46 C 0.5381(15) 0.1819(15) -0.1797(14) 0.130(2) 0.524(10) Uiso D . P 2
C47 C 0.6542(18) 0.0662(12) -0.1804(15) 0.130(2) 0.524(10) Uiso D . P 2
C48 C 0.7606(14) 0.0876(14) -0.1423(15) 0.130(2) 0.524(10) Uiso D . P 2
C111 C 0.3553(7) 0.4089(7) 0.2676(7) 0.1341 1.0000 Uani . . . .
C112 C 0.4653(9) 0.2088(8) 0.1936(8) 0.1535 1.0000 Uani . . . .
C113 C 0.3557(8) 0.2336(8) 0.3573(9) 0.1573 1.0000 Uani . . . .
C211 C 0.7380(9) 0.5523(6) 0.3085(8) 0.0700 0.642(9) Uani D U P 1
C212 C 0.9412(9) 0.3803(8) 0.2444(7) 0.0884 0.642(9) Uani D U P 1
C213 C 0.9296(11) 0.4447(10) 0.4210(7) 0.0913 0.642(9) Uani D U P 1
C214 C 0.9860(9) 0.3914(13) 0.3195(15) 0.0890 0.358(9) Uani D U P 2
C215 C 0.8119(18) 0.5139(13) 0.4434(9) 0.0784 0.358(9) Uani D U P 2
C216 C 0.7562(16) 0.5271(12) 0.2651(11) 0.0799 0.358(9) Uani D U P 2
Li1 Li 0.7692(15) 0.2498(15) 0.0162(9) 0.1187 1.0000 Uani D . . .
H11 H 0.5504 0.1934 0.5675 0.105(5) 1.0000 Uiso R . . .
H12 H 0.6413 0.0557 0.5681 0.105(5) 1.0000 Uiso R . . .
H13 H 0.4998 0.1049 0.5200 0.105(5) 1.0000 Uiso R . . .
H21 H 0.7427 -0.0086 0.2772 0.109(5) 1.0000 Uiso R . . .
H22 H 0.7671 -0.0761 0.3796 0.109(5) 1.0000 Uiso R . . .
H23 H 0.6256 -0.0269 0.3315 0.109(5) 1.0000 Uiso R . . .
H31 H 1.1107 0.1495 0.3769 0.128(5) 1.0000 Uiso R . . .
H32 H 1.0359 0.1000 0.3041 0.128(5) 1.0000 Uiso R . . .
H33 H 1.0837 0.0396 0.4085 0.128(5) 1.0000 Uiso R . . .
H41 H 0.9428 0.1654 0.5989 0.131(5) 1.0000 Uiso R . . .
H42 H 0.8375 0.2987 0.5938 0.131(5) 1.0000 Uiso R . . .
H43 H 0.9884 0.2645 0.5658 0.131(5) 1.0000 Uiso R . . .
H311 H 0.8862 0.3640 -0.1500 0.55(4) 0.499(8) Uiso R . P 1
H312 H 0.8927 0.2502 -0.2057 0.55(4) 0.499(8) Uiso R . P 1
H321 H 1.0608 0.3653 -0.1960 0.55(4) 0.499(8) Uiso R . P 1
H322 H 1.0810 0.2340 -0.2164 0.55(4) 0.499(8) Uiso R . P 1
H331 H 1.1289 0.3314 -0.0396 0.55(4) 0.499(8) Uiso R . P 1
H332 H 1.2090 0.2036 -0.0861 0.55(4) 0.499(8) Uiso R . P 1
H341 H 1.0433 0.2528 0.0627 0.55(4) 0.499(8) Uiso R . P 1
H342 H 1.0716 0.1486 -0.0141 0.55(4) 0.499(8) Uiso R . P 1
H351 H 0.9977 0.2148 -0.1539 0.55(4) 0.501(8) Uiso R . P 2
H352 H 1.0504 0.1018 -0.0854 0.55(4) 0.501(8) Uiso R . P 2
H361 H 1.1685 0.2405 -0.1639 0.55(4) 0.501(8) Uiso R . P 2
H362 H 1.1859 0.1705 -0.0632 0.55(4) 0.501(8) Uiso R . P 2
H371 H 1.0872 0.4113 -0.0872 0.55(4) 0.501(8) Uiso R . P 2
H372 H 1.0926 0.3425 0.0126 0.55(4) 0.501(8) Uiso R . P 2
H381 H 0.8843 0.4337 -0.1228 0.55(4) 0.501(8) Uiso R . P 2
H382 H 0.8812 0.4339 -0.0052 0.55(4) 0.501(8) Uiso R . P 2
H411 H 0.5388 0.2967 -0.1544 0.44(4) 0.476(10) Uiso R . P 1
H412 H 0.4814 0.3017 -0.0451 0.44(4) 0.476(10) Uiso R . P 1
H421 H 0.4522 0.1816 -0.1874 0.44(4) 0.476(10) Uiso R . P 1
H422 H 0.4284 0.1636 -0.0735 0.44(4) 0.476(10) Uiso R . P 1
H431 H 0.6325 0.0270 -0.1885 0.44(4) 0.476(10) Uiso R . P 1
H432 H 0.5836 -0.0089 -0.0880 0.44(4) 0.476(10) Uiso R . P 1
H441 H 0.7944 0.0325 -0.1184 0.44(4) 0.476(10) Uiso R . P 1
H442 H 0.7256 0.0272 -0.0156 0.44(4) 0.476(10) Uiso R . P 1
H451 H 0.6087 0.3017 -0.2026 0.44(4) 0.524(10) Uiso R . P 2
H452 H 0.5240 0.3221 -0.1027 0.44(4) 0.524(10) Uiso R . P 2
H461 H 0.5009 0.2029 -0.2452 0.44(4) 0.524(10) Uiso R . P 2
H462 H 0.4709 0.1805 -0.1335 0.44(4) 0.524(10) Uiso R . P 2
H471 H 0.6748 0.0380 -0.2484 0.44(4) 0.524(10) Uiso R . P 2
H472 H 0.6358 0.0097 -0.1411 0.44(4) 0.524(10) Uiso R . P 2
H481 H 0.8220 0.0863 -0.1949 0.44(4) 0.524(10) Uiso R . P 2
H482 H 0.8066 0.0259 -0.0950 0.44(4) 0.524(10) Uiso R . P 2
H1111 H 0.3331 0.4558 0.3283 0.144(5) 1.0000 Uiso R . . .
H1112 H 0.4068 0.4353 0.2234 0.144(5) 1.0000 Uiso R . . .
H1113 H 0.2746 0.4183 0.2355 0.144(5) 1.0000 Uiso R . . .
H1121 H 0.5159 0.2368 0.1500 0.164(5) 1.0000 Uiso R . . .
H1122 H 0.5169 0.1255 0.2067 0.164(5) 1.0000 Uiso R . . .
H1123 H 0.3836 0.2199 0.1620 0.164(5) 1.0000 Uiso R . . .
H1131 H 0.3344 0.2768 0.4198 0.173(5) 1.0000 Uiso R . . .
H1132 H 0.4078 0.1503 0.3697 0.173(5) 1.0000 Uiso R . . .
H1133 H 0.2745 0.2446 0.3250 0.173(5) 1.0000 Uiso R . . .
H2111 H 0.6866 0.5403 0.2561 0.086(5) 0.642(9) Uiso R . P 1
H2112 H 0.7799 0.6013 0.2843 0.086(5) 0.642(9) Uiso R . P 1
H2113 H 0.6800 0.5910 0.3648 0.086(5) 0.642(9) Uiso R . P 1
H2121 H 0.8924 0.3714 0.1887 0.105(5) 0.642(9) Uiso R . P 1
H2122 H 0.9798 0.4342 0.2268 0.105(5) 0.642(9) Uiso R . P 1
H2123 H 1.0110 0.3040 0.2608 0.105(5) 0.642(9) Uiso R . P 1
H2131 H 0.8755 0.4758 0.4806 0.105(5) 0.642(9) Uiso R . P 1
H2132 H 0.9683 0.4975 0.4004 0.105(5) 0.642(9) Uiso R . P 1
H2133 H 0.9995 0.3673 0.4345 0.105(5) 0.642(9) Uiso R . P 1
H2141 H 1.0358 0.3907 0.3778 0.105(5) 0.358(9) Uiso R . P 2
H2142 H 1.0002 0.4402 0.2688 0.105(5) 0.358(9) Uiso R . P 2
H2143 H 1.0154 0.3115 0.2942 0.105(5) 0.358(9) Uiso R . P 2
H2151 H 0.8629 0.4629 0.4960 0.090(5) 0.358(9) Uiso R . P 2
H2152 H 0.8406 0.5761 0.4325 0.090(5) 0.358(9) Uiso R . P 2
H2153 H 0.7186 0.5486 0.4622 0.090(5) 0.358(9) Uiso R . P 2
H2161 H 0.7643 0.4879 0.2015 0.092(5) 0.358(9) Uiso R . P 2
H2162 H 0.7862 0.5889 0.2579 0.092(5) 0.358(9) Uiso R . P 2
H2163 H 0.6642 0.5614 0.2876 0.092(5) 0.358(9) Uiso R . P 2

loop_
_atom_site_aniso_label
_atom_site_aniso_U_11
_atom_site_aniso_U_22
_atom_site_aniso_U_33
_atom_site_aniso_U_23
_atom_site_aniso_U_13
_atom_site_aniso_U_12
Co1 0.0403(5) 0.0468(5) 0.0641(6) -0.0025(4) -0.0018(4) -0.0184(4)
Co2 0.0632(6) 0.0631(6) 0.0620(6) -0.0059(5) -0.0063(5) -0.0203(5)
Cl1 0.0630(10) 0.0519(10) 0.0654(11) 0.0037(8) 0.0012(8) -0.0126(8)
Cl2 0.1081(16) 0.0821(14) 0.0805(14) -0.0175(11) 0.0086(12) -0.0157(12)
Cl3 0.154(2) 0.0857(15) 0.0755(14) 0.0067(11) -0.0310(14) -0.0231(15)
Si1 0.0542(12) 0.0515(11) 0.0971(16) -0.0013(10) -0.0019(10) -0.0238(10)
Si2 0.0412(10) 0.0633(12) 0.0744(13) 0.0056(10) -0.0082(9) -0.0179(9)
N1 0.043(3) 0.055(3) 0.083(4) -0.013(3) -0.008(3) -0.022(3)
N2 0.042(3) 0.056(3) 0.061(3) 0.000(3) -0.001(2) -0.023(3)
O1 0.053(3) 0.072(3) 0.103(4) 0.028(3) -0.020(2) -0.030(2)
C1 0.087(6) 0.073(5) 0.128(7) 0.007(5) 0.020(5) -0.042(5)
C2 0.091(6) 0.054(5) 0.134(7) -0.007(5) -0.003(5) -0.023(4)
C3 0.052(4) 0.076(5) 0.121(7) 0.009(5) -0.003(4) -0.012(4)
C4 0.076(5) 0.095(6) 0.086(6) 0.012(4) -0.027(4) -0.021(5)
C11 0.063(5) 0.081(6) 0.133(7) -0.006(5) -0.035(5) -0.033(5)
C21 0.068(4) 0.085(4) 0.098(5) 0.012(4) -0.002(3) -0.046(3)
C111 0.071(6) 0.090(6) 0.228(11) -0.002(7) -0.083(7) -0.018(5)
C112 0.143(9) 0.108(7) 0.203(11) -0.027(8) -0.100(8) -0.043(7)
C113 0.061(6) 0.150(9) 0.278(15) 0.038(9) -0.036(7) -0.059(6)
C211 0.071(6) 0.060(6) 0.085(7) -0.001(5) 0.008(6) -0.034(5)
C212 0.071(6) 0.094(7) 0.105(8) 0.026(6) 0.001(6) -0.040(6)
C213 0.075(7) 0.102(7) 0.120(8) 0.004(6) -0.014(6) -0.060(6)
C214 0.070(8) 0.094(9) 0.116(10) 0.016(9) -0.002(8) -0.047(8)
C215 0.065(8) 0.082(9) 0.111(9) 0.012(7) -0.009(8) -0.053(7)
C216 0.075(9) 0.072(9) 0.098(10) 0.004(8) 0.002(8) -0.036(8)
Li1 0.133(13) 0.154(14) 0.095(11) -0.021(10) -0.010(9) -0.085(12)

loop_
_atom_type_symbol
_atom_type_scat_dispersion_real
_atom_type_scat_dispersion_imag
_atom_type_scat_Cromer_Mann_a1
_atom_type_scat_Cromer_Mann_b1
_atom_type_scat_Cromer_Mann_a2
_atom_type_scat_Cromer_Mann_b2
_atom_type_scat_Cromer_Mann_a3
_atom_type_scat_Cromer_Mann_b3
_atom_type_scat_Cromer_Mann_a4
_atom_type_scat_Cromer_Mann_b4
_atom_type_scat_Cromer_Mann_c
_atom_type_scat_source
Co 0.3494 0.9721 12.2841 4.2791 7.3409 0.2784 4.0034 13.5359 2.3488 71.1692 1.0118 'International Tables Vol C 4.2.6.8 and 6.1.1.4'
Cl 0.1484 0.1585 11.4604 0.0104 7.1964 1.1662 6.2556 18.5194 1.6455 47.7784 -9.5574 'International Tables Vol C 4.2.6.8 and 6.1.1.4'
O 0.0106 0.0060 3.0485 13.2771 2.2868 5.7011 1.5463 0.3239 0.8670 32.9089 0.2508 'International Tables Vol C 4.2.6.8 and 6.1.1.4'
C 0.0033 0.0016 2.3100 20.8439 1.0200 10.2075 1.5886 0.5687 0.8650 51.6512 0.2156 'International Tables Vol C 4.2.6.8 and 6.1.1.4'
H 0.0000 0.0000 0.4930 10.5109 0.3229 26.1257 0.1402 3.1424 0.0408 57.7998 0.0030 'International Tables Vol C 4.2.6.8 and 6.1.1.4'
Li -0.0003 0.0001 1.1282 3.9546 0.7508 1.0524 0.6175 85.3905 0.4653 168.2610 0.0377 'International Tables Vol C 4.2.6.8 and 6.1.1.4'
Si 0.0817 0.0704 6.2915 2.4386 3.0353 32.3337 1.9891 0.6785 1.5410 81.6937 1.1407 'International Tables Vol C 4.2.6.8 and 6.1.1.4'
N 0.0061 0.0033 12.2126 0.0057 3.1322 9.8933 2.0125 28.9975 1.1663 0.5826 -11.5290 'International Tables Vol C 4.2.6.8 and 6.1.1.4'

loop_
_geom_angle_atom_site_label_1
_geom_angle_site_symmetry_1
_geom_angle_atom_site_label_2
_geom_angle_atom_site_label_3
_geom_angle_site_symmetry_3
_geom_angle
_geom_angle_publ_flag
Cl1 2_666 Co1 Co1 2_666 44.12(4) yes
Cl1 2_666 Co1 Co2 . 156.83(5) yes
Co1 2_666 Co1 Co2 . 158.97(5) yes
Cl1 2_666 Co1 Cl1 . 86.80(6) yes
Co1 2_666 Co1 Cl1 . 42.69(4) yes
Co2 . Co1 Cl1 . 116.32(5) yes
Cl1 2_666 Co1 N1 . 120.95(15) yes
Co1 2_666 Co1 N1 . 133.60(14) yes
Co2 . Co1 N1 . 50.46(14) yes
Cl1 . Co1 N1 . 119.22(14) yes
Cl1 2_666 Co1 N2 . 119.07(13) yes
Co1 2_666 Co1 N2 . 131.30(12) yes
Co2 . Co1 N2 . 50.22(12) yes
Cl1 . Co1 N2 . 118.26(13) yes
N1 . Co1 N2 . 95.03(18) yes
Cl1 2_666 Co1 O1 . 92.65(10) yes
Co1 2_666 Co1 O1 . 136.77(10) yes
Co2 . Co1 O1 . 64.20(9) yes
Cl1 . Co1 O1 . 179.11(10) yes
N1 . Co1 O1 . 61.67(16) yes
N2 . Co1 O1 . 61.42(14) yes
Co1 . Co2 Cl2 . 153.18(7) yes
Co1 . Co2 Cl3 . 110.44(7) yes
Cl2 . Co2 Cl3 . 96.38(8) yes
Co1 . Co2 N1 . 49.47(13) yes
Cl2 . Co2 N1 . 118.64(14) yes
Cl3 . Co2 N1 . 115.31(15) yes
Co1 . Co2 N2 . 49.47(12) yes
Cl2 . Co2 N2 . 118.94(13) yes
Cl3 . Co2 N2 . 115.77(13) yes
N1 . Co2 N2 . 93.46(17) yes
Co1 . Co2 O1 . 61.63(9) yes
Cl2 . Co2 O1 . 91.55(11) yes
Cl3 . Co2 O1 . 172.07(11) yes
N1 . Co2 O1 . 60.06(15) yes
N2 . Co2 O1 . 59.86(14) yes
Co1 . Cl1 Co1 2_666 93.20(6) yes
Co2 . Cl2 Li1 . 84.3(4) yes
Co2 . Cl3 Li1 . 84.9(4) yes
N1 . Si1 O1 . 101.5(2) yes
N1 . Si1 C1 . 116.1(3) yes
O1 . Si1 C1 . 106.1(3) yes
N1 . Si1 C2 . 117.0(3) yes
O1 . Si1 C2 . 107.9(3) yes
C1 . Si1 C2 . 107.2(3) yes
N2 . Si2 O1 . 101.5(2) yes
N2 . Si2 C3 . 116.7(3) yes
O1 . Si2 C3 . 107.6(3) yes
N2 . Si2 C4 . 116.5(3) yes
O1 . Si2 C4 . 106.4(3) yes
C3 . Si2 C4 . 107.2(3) yes
Co2 . N1 Co1 . 80.07(17) yes
Co2 . N1 Si1 . 105.7(2) yes
Co1 . N1 Si1 . 103.2(2) yes
Co2 . N1 C11 . 116.8(5) yes
Co1 . N1 C11 . 124.6(4) yes
Si1 . N1 C11 . 119.1(4) yes
Co2 . N2 Co1 . 80.32(15) yes
Co2 . N2 Si2 . 105.2(2) yes
Co1 . N2 Si2 . 103.9(2) yes
Co2 . N2 C21 . 119.1(3) yes
Co1 . N2 C21 . 122.2(3) yes
Si2 . N2 C21 . 119.0(3) yes
Si1 . O1 Si2 . 152.1(3) yes
Si1 . O1 Co1 . 77.26(16) yes
Si2 . O1 Co1 . 77.89(16) yes
Si1 . O1 Co2 . 77.88(16) yes
Si2 . O1 Co2 . 77.47(16) yes
Co1 . O1 Co2 . 54.17(7) yes
C31 . O3 C34 . 105.6(11) yes
C31 . O3 Li1 . 128.1(11) yes
C34 . O3 Li1 . 119.1(11) yes
C41 . O41 C44 . 107.9(7) yes
C41 . O41 Li1 . 126.3(13) yes
C44 . O41 Li1 . 121.3(13) yes
C45 . O42 C48 . 102.9(9) yes
C45 . O42 Li1 . 128.0(13) yes
C48 . O42 Li1 . 128.9(13) yes
Si1 . C1 H11 . 109.4 no
Si1 . C1 H12 . 108.8 no
H11 . C1 H12 . 109.5 no
Si1 . C1 H13 . 110.2 no
H11 . C1 H13 . 109.5 no
H12 . C1 H13 . 109.5 no
Si1 . C2 H21 . 108.9 no
Si1 . C2 H22 . 109.8 no
H21 . C2 H22 . 109.5 no
Si1 . C2 H23 . 109.8 no
H21 . C2 H23 . 109.5 no
H22 . C2 H23 . 109.5 no
Si2 . C3 H31 . 109.6 no
Si2 . C3 H32 . 108.8 no
H31 . C3 H32 . 110.1 no
Si2 . C3 H33 . 108.7 no
H31 . C3 H33 . 110.0 no
H32 . C3 H33 . 109.6 no
Si2 . C4 H41 . 108.4 no
Si2 . C4 H42 . 109.4 no
H41 . C4 H42 . 109.3 no
Si2 . C4 H43 . 109.5 no
H41 . C4 H43 . 110.1 no
H42 . C4 H43 . 110.1 no
N1 . C11 C111 . 111.7(6) yes
N1 . C11 C112 . 110.1(6) yes
C111 . C11 C112 . 107.4(7) yes
N1 . C11 C113 . 112.1(7) yes
C111 . C11 C113 . 110.0(7) yes
C112 . C11 C113 . 105.2(7) yes
N2 . C21 C211 . 114.7(5) yes
N2 . C21 C212 . 104.7(5) yes
C211 . C21 C212 . 105.2(5) yes
N2 . C21 C213 . 114.1(5) yes
C211 . C21 C213 . 112.8(6) yes
C212 . C21 C213 . 104.0(5) yes
O3 . C31 C32 . 106.8(9) yes
O3 . C31 H311 . 85.8 no
C32 . C31 H311 . 86.4 no
O3 . C31 H312 . 123.4 no
C32 . C31 H312 . 127.7 no
H311 . C31 H312 . 109.5 no
C31 . C32 C33 . 106.5(9) yes
C31 . C32 H321 . 129.7 no
C33 . C32 H321 . 109.2 no
C31 . C32 H322 . 86.9 no
C33 . C32 H322 . 113.3 no
H321 . C32 H322 . 109.5 no
C32 . C33 C34 . 105.9(8) yes
C32 . C33 H331 . 112.6 no
C34 . C33 H331 . 105.8 no
C32 . C33 H332 . 107.1 no
C34 . C33 H332 . 116.1 no
H331 . C33 H332 . 109.5 no
O3 . C34 C33 . 106.9(9) yes
O3 . C34 H341 . 118.6 no
C33 . C34 H341 . 113.3 no
O3 . C34 H342 . 102.5 no
C33 . C34 H342 . 104.8 no
H341 . C34 H342 . 109.5 no
O3 . C35 C36 . 107.7(8) yes
O3 . C35 H351 . 85.6 no
C36 . C35 H351 . 87.7 no
O3 . C35 H352 . 123.0 no
C36 . C35 H352 . 126.8 no
H351 . C35 H352 . 109.5 no
C35 . C36 C37 . 105.3(8) yes
C35 . C36 H361 . 127.7 no
C37 . C36 H361 . 108.5 no
C35 . C36 H362 . 87.9 no
C37 . C36 H362 . 117.6 no
H361 . C36 H362 . 109.5 no
C36 . C37 C38 . 102.8(11) yes
C36 . C37 H371 . 111.8 no
C38 . C37 H371 . 112.7 no
C36 . C37 H372 . 103.8 no
C38 . C37 H372 . 115.7 no
H371 . C37 H372 . 109.5 no
O3 . C38 C37 . 104.5(9) yes
O3 . C38 H381 . 119.0 no
C37 . C38 H381 . 112.8 no
O3 . C38 H382 . 106.0 no
C37 . C38 H382 . 103.7 no
H381 . C38 H382 . 109.5 no
O41 . C41 C42 . 108.5(8) yes
O41 . C41 H411 . 105.8 no
C42 . C41 H411 . 109.9 no
O41 . C41 H412 . 114.1 no
C42 . C41 H412 . 109.0 no
H411 . C41 H412 . 109.5 no
C41 . C42 C43 . 107.2(7) yes
C41 . C42 H421 . 111.0 no
C43 . C42 H421 . 111.7 no
C41 . C42 H422 . 110.9 no
C43 . C42 H422 . 106.4 no
H421 . C42 H422 . 109.5 no
C42 . C43 C44 . 107.9(7) yes
C42 . C43 H431 . 107.1 no
C44 . C43 H431 . 103.9 no
C42 . C43 H432 . 113.0 no
C44 . C43 H432 . 114.8 no
H431 . C43 H432 . 109.5 no
O41 . C44 C43 . 107.9(8) yes
O41 . C44 H441 . 107.4 no
C43 . C44 H441 . 115.8 no
O41 . C44 H442 . 111.8 no
C43 . C44 H442 . 104.7 no
H441 . C44 H442 . 109.5 no
O42 . C45 C46 . 108.9(8) yes
O42 . C45 H451 . 108.6 no
C46 . C45 H451 . 110.3 no
O42 . C45 H452 . 109.7 no
C46 . C45 H452 . 109.9 no
H451 . C45 H452 . 109.5 no
C45 . C46 C47 . 104.2(8) yes
C45 . C46 H461 . 110.9 no
C47 . C46 H461 . 111.8 no
C45 . C46 H462 . 110.7 no
C47 . C46 H462 . 109.7 no
H461 . C46 H462 . 109.5 no
C46 . C47 C48 . 105.8(7) yes
C46 . C47 H471 . 108.7 no
C48 . C47 H471 . 109.6 no
C46 . C47 H472 . 110.6 no
C48 . C47 H472 . 112.6 no
H471 . C47 H472 . 109.5 no
C47 . C48 O42 . 108.7(8) yes
C47 . C48 H481 . 111.5 no
O42 . C48 H481 . 109.4 no
C47 . C48 H482 . 107.6 no
O42 . C48 H482 . 110.3 no
H481 . C48 H482 . 109.5 no
C11 . C111 H1111 . 109.5 no
C11 . C111 H1112 . 108.7 no
H1111 . C111 H1112 . 109.5 no
C11 . C111 H1113 . 110.2 no
H1111 . C111 H1113 . 109.5 no
H1112 . C111 H1113 . 109.5 no
C11 . C112 H1121 . 107.5 no
C11 . C112 H1122 . 109.6 no
H1121 . C112 H1122 . 109.5 no
C11 . C112 H1123 . 111.3 no
H1121 . C112 H1123 . 109.5 no
H1122 . C112 H1123 . 109.5 no
C11 . C113 H1131 . 108.4 no
C11 . C113 H1132 . 109.2 no
H1131 . C113 H1132 . 109.5 no
C11 . C113 H1133 . 110.8 no
H1131 . C113 H1133 . 109.5 no
H1132 . C113 H1133 . 109.5 no
C21 . C211 H2111 . 109.2 no
C21 . C211 H2112 . 110.4 no
H2111 . C211 H2112 . 109.5 no
C21 . C211 H2113 . 108.7 no
H2111 . C211 H2113 . 109.5 no
H2112 . C211 H2113 . 109.5 no
C21 . C212 H2121 . 110.0 no
C21 . C212 H2122 . 109.0 no
H2121 . C212 H2122 . 109.5 no
C21 . C212 H2123 . 109.4 no
H2121 . C212 H2123 . 109.5 no
H2122 . C212 H2123 . 109.5 no
C21 . C213 H2131 . 107.8 no
C21 . C213 H2132 . 111.0 no
H2131 . C213 H2132 . 109.5 no
C21 . C213 H2133 . 109.6 no
H2131 . C213 H2133 . 109.5 no
H2132 . C213 H2133 . 109.5 no
C21 . C214 H2141 . 113.0 no
C21 . C214 H2142 . 109.9 no
H2141 . C214 H2142 . 109.5 no
C21 . C214 H2143 . 105.5 no
H2141 . C214 H2143 . 109.5 no
H2142 . C214 H2143 . 109.5 no
C21 . C215 H2151 . 108.0 no
C21 . C215 H2152 . 108.8 no
H2151 . C215 H2152 . 109.5 no
C21 . C215 H2153 . 111.5 no
H2151 . C215 H2153 . 109.5 no
H2152 . C215 H2153 . 109.5 no
C21 . C216 H2161 . 108.6 no
C21 . C216 H2162 . 110.7 no
H2161 . C216 H2162 . 109.5 no
C21 . C216 H2163 . 109.2 no
H2161 . C216 H2163 . 109.5 no
H2162 . C216 H2163 . 109.5 no
O3 . Li1 Cl3 . 113.5(7) yes
O3 . Li1 Cl2 . 110.6(7) yes
Cl3 . Li1 Cl2 . 94.4(5) yes
O3 . Li1 O41 . 114.1(8) yes
Cl3 . Li1 O41 . 113.0(8) yes
Cl2 . Li1 O41 . 109.6(8) yes

loop_
_geom_bond_atom_site_label_1
_geom_bond_atom_site_label_2
_geom_bond_site_symmetry_2
_geom_bond_distance
_geom_bond_publ_flag
Co1 Cl1 2_666 2.3164(18) yes
Co1 Co1 2_666 3.4114(16) yes
Co1 Co2 . 2.6543(12) yes
Co1 Cl1 . 2.3785(17) yes
Co1 N1 . 2.048(5) yes
Co1 N2 . 2.046(4) yes
Co1 O1 . 2.881(4) yes
Co2 Cl2 . 2.296(2) yes
Co2 Cl3 . 2.312(2) yes
Co2 N1 . 2.078(5) yes
Co2 N2 . 2.069(4) yes
Co2 O1 . 2.948(4) yes
Cl2 Li1 . 2.363(16) yes
Cl3 Li1 . 2.319(16) yes
Si1 N1 . 1.750(5) yes
Si1 O1 . 1.638(4) yes
Si1 C1 . 1.863(7) yes
Si1 C2 . 1.847(6) yes
Si2 N2 . 1.752(5) yes
Si2 O1 . 1.625(4) yes
Si2 C3 . 1.853(6) yes
Si2 C4 . 1.855(7) yes
N1 C11 . 1.513(8) yes
N2 C21 . 1.510(7) yes
O3 C31 . 1.425(10) yes
O3 C34 . 1.433(10) yes
O3 Li1 . 1.925(13) yes
O41 C41 . 1.415(9) yes
O41 C44 . 1.413(9) yes
O41 Li1 . 1.918(14) yes
O42 C45 . 1.401(9) yes
O42 C48 . 1.405(9) yes
O42 Li1 . 1.857(13) yes
C1 H11 . 0.960 no
C1 H12 . 0.960 no
C1 H13 . 0.960 no
C2 H21 . 0.960 no
C2 H22 . 0.960 no
C2 H23 . 0.960 no
C3 H31 . 0.956 no
C3 H32 . 0.962 no
C3 H33 . 0.960 no
C4 H41 . 0.960 no
C4 H42 . 0.960 no
C4 H43 . 0.958 no
C11 C111 . 1.501(9) yes
C11 C112 . 1.534(11) yes
C11 C113 . 1.523(11) yes
C21 C211 . 1.493(7) yes
C21 C212 . 1.628(7) yes
C21 C213 . 1.504(7) yes
C31 C32 . 1.408(9) yes
C31 H311 . 0.960 no
C31 H312 . 0.960 no
C32 C33 . 1.487(10) yes
C32 H321 . 0.960 no
C32 H322 . 0.960 no
C33 C34 . 1.419(9) yes
C33 H331 . 0.960 no
C33 H332 . 0.960 no
C34 H341 . 0.960 no
C34 H342 . 0.960 no
C35 C36 . 1.423(9) yes
C35 H351 . 0.960 no
C35 H352 . 0.960 no
C36 C37 . 1.494(10) yes
C36 H361 . 0.960 no
C36 H362 . 0.960 no
C37 C38 . 1.423(10) yes
C37 H371 . 0.960 no
C37 H372 . 0.960 no
C38 H381 . 0.960 no
C38 H382 . 0.960 no
C41 C42 . 1.401(9) yes
C41 H411 . 0.960 no
C41 H412 . 0.960 no
C42 C43 . 1.433(9) yes
C42 H421 . 0.960 no
C42 H422 . 0.960 no
C43 C44 . 1.402(9) yes
C43 H431 . 0.960 no
C43 H432 . 0.960 no
C44 H441 . 0.960 no
C44 H442 . 0.960 no
C45 C46 . 1.419(9) yes
C45 H451 . 0.960 no
C45 H452 . 0.960 no
C46 C47 . 1.460(9) yes
C46 H461 . 0.960 no
C46 H462 . 0.960 no
C47 C48 . 1.415(9) yes
C47 H471 . 0.960 no
C47 H472 . 0.960 no
C48 H481 . 0.960 no
C48 H482 . 0.960 no
C111 H1111 . 0.960 no
C111 H1112 . 0.960 no
C111 H1113 . 0.960 no
C112 H1121 . 0.960 no
C112 H1122 . 0.960 no
C112 H1123 . 0.960 no
C113 H1131 . 0.960 no
C113 H1132 . 0.960 no
C113 H1133 . 0.960 no
C211 H2111 . 0.960 no
C211 H2112 . 0.960 no
C211 H2113 . 0.960 no
C212 H2121 . 0.960 no
C212 H2122 . 0.960 no
C212 H2123 . 0.960 no
C213 H2131 . 0.960 no
C213 H2132 . 0.960 no
C213 H2133 . 0.960 no
C214 H2141 . 0.960 no
C214 H2142 . 0.960 no
C214 H2143 . 0.960 no
C215 H2151 . 0.960 no
C215 H2152 . 0.960 no
C215 H2153 . 0.960 no
C216 H2161 . 0.960 no
C216 H2162 . 0.960 no
C216 H2163 . 0.960 no
